data_4518157
loop_
_publ_author_name
'Cheng, Shao-Chi'
'Wang, Chi-Hsien'
'Lin, Yi-Chia'
'Tsuchido, Yoshitaka'
'Suzaki, Yuji'
'Sei, Yoshihisa'
'Kuo, Ting-Shen'
'Horie, Masaki'

_publ_section_title
;
 Photoinduced Mechanical Motions of Pseudorotaxane Crystals Composed of
 Azobenzene and Ferrocenyl Groups on an Axle and a Crown Ether Ring
;
_journal_name_full 'ACS Applied Materials &amp; Interfaces'
_journal_paper_doi 10.1021/acsami.0c15171
_journal_year 2020
_chemical_formula_moiety 'C24 H24 Fe N3, F6 P, C24 H28.24 O8'
_chemical_formula_sum 'C51 H54 F6 Fe N O8 P'
_chemical_formula_weight 1009.77
_space_group_crystal_system triclinic
_space_group_IT_number 2
_space_group_name_Hall '-P 1'
_space_group_name_H-M_alt 'P -1'
_atom_sites_solution_hydrogens geom
_atom_sites_solution_primary dual
_audit_creation_date 2019-12-09
_audit_creation_method
;
Olex2 1.2
(compiled May 18 2018 14:05:52 for OlexSys, GUI svn.r5506)
;
_cell_angle_alpha 86.353(11)
_cell_angle_beta 85.801(11)
_cell_angle_gamma 86.926(9)
_cell_formula_units_Z 2
_cell_length_a 10.1921(15)
_cell_length_b 11.4742(14)
_cell_length_c 21.692(3)
_cell_measurement_reflns_used 1140
_cell_measurement_temperature 200(2)
_cell_measurement_theta_max 17.04
_cell_measurement_theta_min 2.67
_cell_volume 2521.8(6)
_computing_molecular_graphics 'Olex2 (Dolomanov et al., 2009)'
_computing_publication_material 'Olex2 (Dolomanov et al., 2009)'
_computing_structure_refinement 'ShelXL (Sheldrick, 2015)'
_computing_structure_solution 'ShelXT (Sheldrick, 2015)'
_diffrn_ambient_temperature 199.94
_diffrn_measured_fraction_theta_full 0.970
_diffrn_measured_fraction_theta_max 0.970
_diffrn_measurement_device_type 'Bruker APEX2'
_diffrn_radiation_type MoK\a
_diffrn_radiation_wavelength 0.71073
_diffrn_reflns_av_R_equivalents 0.1207
_diffrn_reflns_av_unetI/netI 0.3124
_diffrn_reflns_Laue_measured_fraction_full 0.970
_diffrn_reflns_Laue_measured_fraction_max 0.970
_diffrn_reflns_limit_h_max 12
_diffrn_reflns_limit_h_min -11
_diffrn_reflns_limit_k_max 13
_diffrn_reflns_limit_k_min -13
_diffrn_reflns_limit_l_max 23
_diffrn_reflns_limit_l_min -25
_diffrn_reflns_number 14653
_diffrn_reflns_point_group_measured_fraction_full 0.970
_diffrn_reflns_point_group_measured_fraction_max 0.970
_diffrn_reflns_theta_full 25.058
_diffrn_reflns_theta_max 25.058
_diffrn_reflns_theta_min 1.781
_exptl_absorpt_coefficient_mu 0.405
_exptl_absorpt_correction_T_max 0.9606
_exptl_absorpt_correction_T_min 0.7616
_exptl_absorpt_correction_type multi-scan
_exptl_crystal_colour yellow
_exptl_crystal_density_diffrn 1.330
_exptl_crystal_description prism
_exptl_crystal_F_000 1052
_exptl_crystal_size_max 0.71
_exptl_crystal_size_mid 0.33
_exptl_crystal_size_min 0.1
_refine_diff_density_max 0.794
_refine_diff_density_min -0.399
_refine_diff_density_rms 0.098
_refine_ls_extinction_method none
_refine_ls_goodness_of_fit_ref 0.964
_refine_ls_hydrogen_treatment constr
_refine_ls_matrix_type full
_refine_ls_number_parameters 610
_refine_ls_number_reflns 8685
_refine_ls_number_restraints 468
_refine_ls_restrained_S_all 0.978
_refine_ls_R_factor_all 0.2873
_refine_ls_R_factor_gt 0.1214
_refine_ls_shift/su_max 0.000
_refine_ls_shift/su_mean 0.000
_refine_ls_structure_factor_coef Fsqd
_refine_ls_weighting_details 'w=1/[\s^2^(Fo^2^)+(0.1534P)^2^] where P=(Fo^2^+2Fc^2^)/3'
_refine_ls_weighting_scheme calc
_refine_ls_wR_factor_gt 0.2682
_refine_ls_wR_factor_ref 0.3537
_reflns_Friedel_coverage 0.000
_reflns_number_gt 2769
_reflns_number_total 8685
_reflns_threshold_expression 'I > 2\s(I)'
_cod_data_source_file am0c15171_si_002.cif
_cod_data_source_block ch17705
_cod_database_code 4518157
_shelx_shelxl_version_number 2018/3
_shelx_space_group_comment
;
The symmetry employed for this shelxl refinement is uniquely defined
by the following loop, which should always be used as a source of
symmetry information in preference to the above space-group names.
They are only intended as comments.
;
_shelx_estimated_absorpt_t_max 0.961
_shelx_estimated_absorpt_t_min 0.762
_olex2_refinement_description
;
1. Fixed Uiso
 At 1.2 times of:
  All C(H) groups, All C(H,H) groups, All C(H,H,H) groups, All C(H,H,H,H)
  groups, All N(H,H) groups
2. Uiso/Uaniso restraints and constraints
All non-hydrogen atoms have similar U: within 2A with sigma of 0.01 and sigma
for terminal atoms of 0.01
3. Others
 Sof(H01L)=Sof(C01W)=Sof(H01W)=1-FVAR(1)
 Sof(H01P)=Sof(C01V)=Sof(H01V)=FVAR(1)
 Sof(H01I)=Sof(H01J)=Sof(C0AA)=Sof(H0AA)=1-FVAR(2)
 Sof(H01G)=Sof(H01H)=Sof(C01O)=FVAR(2)
 Sof(H00R)=Sof(H00E)=Sof(H00F)=Sof(O14A)=1-FVAR(3)
 Sof(O14)=Sof(H00C)=Sof(H00D)=Sof(H00V)=FVAR(3)
4.a Secondary CH2 refined with riding coordinates:
 N00C(H00K,H00L), C21(H21A,H21B), C00P(H00A,H00B), C00Q(H00P,H00Q), C00R(H00C,
 H00D), C00V(H00E,H00F), C00X(H00G,H00H), C00Y(H00I,H00J), C010(H01A,H01B),
 C015(H01C,H01D), C018(H01M,H01N), C01G(H01G,H01H), C01G(H01I,H01J)
4.b Aromatic/amide H refined with riding coordinates:
 C00M(H00M), C00N(H00N), C00O(H00O), C00R(H00R), C00S(H00S), C00T(H00T),
 C00U(H00U), C00V(H00V), C00Z(H00Z), C012(H012), C013(H013), C014(H014),
 C017(H017), C019(H019), C01A(H01E), C01C(H01F), C01M(H01R), C01S(H01S),
 C01U(H01U), C01R(H01X), C01J(H01Y), C01H(H01K), C01K(H01Z), C01N(H01),
 C01L(H1AA), C01I(H2AA), C01O(H01O), C01P(H01P), C01P(H01L), C01Q(H01Q),
 C01T(H01T), C01V(H01V), C01W(H01W), C0AA(H0AA)
4.c Fitted hexagon refined as free rotating group:
 C01F(C01M,C01S,C01U,C01R,C01J), C01K(C01E,C01N,C01L,C01D,C01I)
;
_olex2_submission_special_instructions 'No special instructions were received'

loop_
_space_group_symop_operation_xyz
'x, y, z'
'-x, -y, -z'

loop_
_atom_site_label
_atom_site_type_symbol
_atom_site_fract_x
_atom_site_fract_y
_atom_site_fract_z
_atom_site_U_iso_or_equiv
_atom_site_adp_type
_atom_site_occupancy
_atom_site_site_symmetry_order
_atom_site_calc_flag
_atom_site_refinement_flags_posn
_atom_site_refinement_flags_adp
_atom_site_refinement_flags_occupancy
_atom_site_disorder_assembly
_atom_site_disorder_group
Fe01 Fe 0.67281(15) 0.14713(13) 0.93181(7) 0.0476(6) Uani 1 1 d . U . . .
P002 P -0.1216(4) 0.1747(3) 0.2148(2) 0.0833(12) Uani 1 1 d . U . . .
O10 O 0.3179(6) 0.4237(6) 0.8764(3) 0.0523(18) Uani 1 1 d . U . . .
O11 O 0.2773(6) 0.2440(6) 0.8180(3) 0.0552(18) Uani 1 1 d . U . . .
O14 O 0.8050(7) 0.4854(7) 0.8737(5) 0.046(2) Uani 0.878(15) 1 d . U P A 1
O12 O 0.9562(7) 0.3981(6) 0.7621(4) 0.0592(19) Uani 1 1 d . U . . .
F007 F -0.2611(6) 0.1439(5) 0.1949(4) 0.093(2) Uani 1 1 d . U . . .
O008 O 0.5398(7) 0.5740(6) 0.8474(3) 0.064(2) Uani 1 1 d . U . . .
O009 O 0.4225(7) 0.1647(6) 0.7067(4) 0.073(2) Uani 1 1 d . U . . .
O13 O 0.9057(8) 0.2205(7) 0.7013(4) 0.081(2) Uani 1 1 d . U . . .
O15 O 0.6891(8) 0.0810(7) 0.6878(4) 0.083(2) Uani 1 1 d . U . . .
N00C N 0.6239(9) 0.3039(7) 0.7459(4) 0.057(2) Uani 1 1 d . U . . .
H00K H 0.560871 0.257475 0.734937 0.068 Uiso 1 1 calc R . . . .
H00L H 0.703319 0.272302 0.731660 0.068 Uiso 1 1 calc R . . . .
F00D F -0.1067(8) 0.2691(6) 0.1586(4) 0.115(3) Uani 1 1 d . U . . .
F8 F -0.0601(7) 0.0731(6) 0.1764(5) 0.127(3) Uani 1 1 d . U . . .
F00F F 0.0165(8) 0.2054(6) 0.2342(4) 0.123(3) Uani 1 1 d . U . . .
C00G C 0.2445(10) 0.3407(10) 0.9104(5) 0.053(2) Uani 1 1 d . U . . .
C21 C 0.3291(10) 0.5341(8) 0.9044(5) 0.055(3) Uani 1 1 d . U . . .
H21A H 0.376194 0.521360 0.942748 0.066 Uiso 1 1 calc R . . . .
H21B H 0.240418 0.569890 0.915101 0.066 Uiso 1 1 calc R . . . .
F00I F -0.1908(8) 0.2748(6) 0.2539(4) 0.116(3) Uani 1 1 d . U . . .
F00J F -0.1424(9) 0.0824(7) 0.2719(4) 0.129(3) Uani 1 1 d . U . . .
C22 C 0.2248(10) 0.2417(9) 0.8780(6) 0.051(2) Uani 1 1 d . U . . .
C20 C 0.6640(10) 0.1833(9) 0.8406(5) 0.048(2) Uani 1 1 d . U . . .
C00M C 0.1540(10) 0.1518(10) 0.9079(5) 0.060(3) Uani 1 1 d . U . . .
H00M H 0.142016 0.082674 0.887501 0.071 Uiso 1 1 calc R . . . .
C00N C 0.6128(11) 0.1151(10) 1.0224(5) 0.058(3) Uani 1 1 d . U . . .
H00N H 0.589029 0.042260 1.042210 0.070 Uiso 1 1 calc R . . . .
C00O C 0.1900(10) 0.3491(10) 0.9700(5) 0.055(3) Uani 1 1 d . U . . .
H00O H 0.202146 0.416715 0.991586 0.066 Uiso 1 1 calc R . . . .
C00P C 0.4026(10) 0.6115(9) 0.8591(5) 0.057(3) Uani 1 1 d . U . . .
H00A H 0.359439 0.615744 0.819561 0.068 Uiso 1 1 calc R . . . .
H00B H 0.398043 0.691229 0.874381 0.068 Uiso 1 1 calc R . . . .
C00Q C 0.6199(10) 0.3009(8) 0.8134(4) 0.048(2) Uani 1 1 d . U . . .
H00P H 0.528884 0.320705 0.829912 0.058 Uiso 1 1 calc R . . . .
H00Q H 0.677524 0.360674 0.825992 0.058 Uiso 1 1 calc R . . . .
C00R C 0.7647(10) 0.6056(9) 0.8593(5) 0.057(2) Uani 1 1 d . U . . .
H00C H 0.773446 0.622745 0.813950 0.068 Uiso 0.878(15) 1 calc R . P A 1
H00D H 0.822195 0.657592 0.878668 0.068 Uiso 0.878(15) 1 calc R . P A 1
H00R H 0.830658 0.657817 0.866260 0.068 Uiso 0.122(15) 1 calc R . P A 2
C00S C 0.6653(11) 0.0007(10) 0.8852(5) 0.061(3) Uani 1 1 d . U . . .
H00S H 0.637459 -0.072680 0.902585 0.074 Uiso 1 1 calc R . . . .
C00T C 0.5827(11) 0.0904(9) 0.8599(5) 0.052(3) Uani 1 1 d . U . . .
H00T H 0.490457 0.088700 0.856441 0.063 Uiso 1 1 calc R . . . .
C00U C 0.5277(12) 0.1951(9) 0.9941(5) 0.061(3) Uani 1 1 d . U . . .
H00U H 0.436750 0.185509 0.990095 0.073 Uiso 1 1 calc R . . . .
C00V C 0.9406(10) 0.4655(9) 0.8643(5) 0.055(2) Uani 1 1 d . U . . .
H00V H 0.992734 0.440623 0.897681 0.066 Uiso 0.878(15) 1 calc R . P A 1
H00E H 0.969625 0.518313 0.894424 0.066 Uiso 0.122(15) 1 calc R . P A 2
H00F H 0.942917 0.382989 0.880748 0.066 Uiso 0.122(15) 1 calc R . P A 2
C00W C 1.0000(12) 0.4006(11) 0.7033(6) 0.068(3) Uani 1 1 d . U . . .
C00X C 1.0004(11) 0.4843(9) 0.8008(5) 0.057(3) Uani 1 1 d . U . . .
H00G H 0.974960 0.563819 0.783977 0.069 Uiso 1 1 calc R . . . .
H00H H 1.097632 0.477445 0.801194 0.069 Uiso 1 1 calc R . . . .
C00Y C 0.2334(11) 0.1575(10) 0.7792(5) 0.066(3) Uani 1 1 d . U . . .
H00I H 0.135911 0.158932 0.781669 0.079 Uiso 1 1 calc R . . . .
H00J H 0.266417 0.078391 0.793513 0.079 Uiso 1 1 calc R . . . .
C00Z C 0.7947(10) 0.1490(9) 0.8533(5) 0.054(3) Uani 1 1 d . U . . .
H00Z H 0.869499 0.194874 0.844705 0.065 Uiso 1 1 calc R . . . .
C010 C 0.2838(11) 0.1845(10) 0.7154(5) 0.068(3) Uani 1 1 d . U . . .
H01A H 0.240610 0.135719 0.687566 0.082 Uiso 1 1 calc R . . . .
H01B H 0.260587 0.267449 0.703723 0.082 Uiso 1 1 calc R . . . .
N2 N 0.4147(12) 0.3254(9) 0.4520(5) 0.092(3) Uani 1 1 d . U . . .
C012 C 0.5969(12) 0.2922(10) 0.9724(5) 0.063(3) Uani 1 1 d . U . . .
H012 H 0.562014 0.361810 0.952270 0.075 Uiso 1 1 calc R . . . .
C013 C 0.1177(11) 0.2596(10) 0.9986(6) 0.063(3) Uani 1 1 d . U . . .
H013 H 0.080000 0.265466 1.039746 0.076 Uiso 1 1 calc R . . . .
C014 C 0.7947(11) 0.0363(10) 0.8807(5) 0.058(3) Uani 1 1 d . U . . .
H014 H 0.869519 -0.008738 0.894015 0.070 Uiso 1 1 calc R . . . .
C015 C 0.6248(11) 0.6281(10) 0.8830(6) 0.069(3) Uani 1 1 d . U . . .
H01C H 0.612866 0.597629 0.926689 0.082 Uiso 1 1 calc R . . . .
H01D H 0.603349 0.713354 0.881464 0.082 Uiso 1 1 calc R . . . .
N1 N 0.5352(12) 0.3310(10) 0.4645(5) 0.094(3) Uani 1 1 d . U . . .
C017 C 0.7388(11) 0.1571(10) 1.0176(5) 0.061(3) Uani 1 1 d . U . . .
H017 H 0.815502 0.118008 1.032859 0.073 Uiso 1 1 calc R . . . .
C018 C 0.6040(12) 0.4211(9) 0.7140(5) 0.064(3) Uani 1 1 d . U . . .
H01M H 0.525179 0.462142 0.733429 0.077 Uiso 1 1 calc R . . . .
H01N H 0.681134 0.467976 0.718412 0.077 Uiso 1 1 calc R . . . .
C019 C 0.7321(11) 0.2667(10) 0.9864(5) 0.062(3) Uani 1 1 d . U . . .
H019 H 0.803558 0.315864 0.976102 0.074 Uiso 1 1 calc R . . . .
C01A C 1.0688(13) 0.4876(13) 0.6734(6) 0.088(3) Uani 1 1 d . U . . .
H01E H 1.087298 0.551914 0.696347 0.106 Uiso 1 1 calc R . . . .
C01B C 0.9755(13) 0.3031(13) 0.6695(7) 0.078(3) Uani 1 1 d . U . . .
C01C C 0.1014(11) 0.1645(10) 0.9675(6) 0.067(3) Uani 1 1 d . U . . .
H01F H 0.051647 0.103444 0.987459 0.080 Uiso 1 1 calc R . . . .
C01F C 0.3986(10) 0.2989(7) 0.3911(3) 0.084(3) Uani 1 1 d . U . . .
C01M C 0.4993(8) 0.2741(7) 0.3464(5) 0.090(3) Uani 1 1 d G U . . .
H01R H 0.588543 0.280468 0.355226 0.108 Uiso 1 1 calc R . . . .
C01S C 0.4696(10) 0.2400(7) 0.2889(4) 0.104(4) Uani 1 1 d G U . . .
H01S H 0.538519 0.223065 0.258384 0.125 Uiso 1 1 calc R . . . .
C01U C 0.3391(11) 0.2308(7) 0.2760(3) 0.110(4) Uani 1 1 d G U . . .
H01U H 0.318821 0.207446 0.236691 0.132 Uiso 1 1 calc R . . . .
C01R C 0.2383(8) 0.2556(7) 0.3206(5) 0.108(4) Uani 1 1 d G U . . .
H01X H 0.149145 0.249231 0.311841 0.129 Uiso 1 1 calc R . . . .
C01J C 0.2681(9) 0.2897(7) 0.3782(4) 0.093(3) Uani 1 1 d G U . . .
H01Y H 0.199166 0.306635 0.408684 0.112 Uiso 1 1 calc R . . . .
C01G C 0.4635(12) 0.0521(11) 0.6914(6) 0.082(3) Uani 1 1 d . U . . .
H01G H 0.396012 0.019906 0.667599 0.098 Uiso 0.760(19) 1 calc R . P B 1
H01H H 0.471637 0.001887 0.729876 0.098 Uiso 0.760(19) 1 calc R . P B 1
H01I H 0.458026 0.047148 0.646260 0.098 Uiso 0.240(19) 1 calc R . P B 2
H01J H 0.400903 -0.002852 0.712574 0.098 Uiso 0.240(19) 1 calc R . P B 2
C01H C 1.1143(15) 0.4890(15) 0.6107(7) 0.108(4) Uani 1 1 d . U . . .
H01K H 1.161071 0.551870 0.590712 0.130 Uiso 1 1 calc R . . . .
C01K C 0.4584(8) 0.4060(7) 0.6304(3) 0.077(3) Uani 1 1 d . U . . .
H01Z H 0.386167 0.419482 0.659715 0.092 Uiso 1 1 calc R . . . .
C01E C 0.5866(9) 0.4100(7) 0.6478(3) 0.073(3) Uani 1 1 d G U . . .
C01N C 0.6924(7) 0.3902(7) 0.6049(4) 0.081(3) Uani 1 1 d G U . . .
H01 H 0.779980 0.392967 0.616826 0.097 Uiso 1 1 calc R . . . .
C01L C 0.6700(8) 0.3665(7) 0.5447(3) 0.085(3) Uani 1 1 d G U . . .
H1AA H 0.742238 0.352988 0.515345 0.102 Uiso 1 1 calc R . . . .
C01D C 0.5418(9) 0.3625(7) 0.5272(3) 0.083(3) Uani 1 1 d G U . . .
C01I C 0.4360(7) 0.3822(7) 0.5701(4) 0.085(3) Uani 1 1 d G U . . .
H2AA H 0.348424 0.379502 0.558232 0.101 Uiso 1 1 calc R . . . .
C01O C 0.5873(16) 0.0490(14) 0.6555(10) 0.081(4) Uani 0.760(19) 1 d . U P B 1
H01O H 0.597753 0.027050 0.613829 0.097 Uiso 1 1 calc R . . . .
C01P C 0.9095(14) 0.1045(12) 0.6779(7) 0.094(3) Uani 1 1 d . U . . .
H01P H 0.985159 0.053124 0.681386 0.113 Uiso 0.56(2) 1 calc R . P B 1
H01L H 0.970843 0.081410 0.645339 0.113 Uiso 0.44(2) 1 calc R . P B 2
C01Q C 1.0197(14) 0.3011(15) 0.6110(7) 0.101(4) Uani 1 1 d . U . . .
H01Q H 1.005279 0.234092 0.589350 0.121 Uiso 1 1 calc R . . . .
C01T C 1.0856(15) 0.3903(15) 0.5797(7) 0.109(4) Uani 1 1 d . U . . .
H01T H 1.111852 0.385473 0.537007 0.131 Uiso 1 1 calc R . . . .
C01V C 0.807(2) 0.072(2) 0.6521(16) 0.083(4) Uani 0.56(2) 1 d . U P B 1
H01V H 0.812715 0.044801 0.611597 0.099 Uiso 0.56(2) 1 calc R . P B 1
C01W C 0.833(3) 0.042(3) 0.701(2) 0.083(4) Uani 0.44(2) 1 d . U P B 2
H01W H 0.855747 -0.026068 0.726489 0.100 Uiso 0.44(2) 1 calc R . P B 2
C0AA C 0.616(5) 0.007(5) 0.709(3) 0.082(4) Uani 0.240(19) 1 d . U P B 2
H0AA H 0.639744 -0.063504 0.731636 0.099 Uiso 0.240(19) 1 calc R . P B 2
O14A O 0.793(6) 0.514(5) 0.829(4) 0.052(4) Uani 0.122(15) 1 d . U P A 2

loop_
_atom_site_aniso_label
_atom_site_aniso_U_11
_atom_site_aniso_U_22
_atom_site_aniso_U_33
_atom_site_aniso_U_23
_atom_site_aniso_U_13
_atom_site_aniso_U_12
Fe01 0.0329(10) 0.0521(10) 0.0574(11) -0.0039(8) -0.0066(8) 0.0059(8)
P002 0.056(2) 0.0456(19) 0.153(3) -0.004(2) -0.040(2) -0.0051(17)
O10 0.031(4) 0.047(4) 0.082(5) -0.022(4) -0.008(3) -0.007(3)
O11 0.031(4) 0.054(4) 0.083(5) -0.020(4) -0.007(4) -0.010(3)
O14 0.023(4) 0.051(4) 0.066(6) -0.005(4) -0.013(4) -0.002(4)
O12 0.044(4) 0.059(4) 0.077(5) -0.019(4) -0.008(4) -0.005(4)
F007 0.050(4) 0.072(4) 0.162(6) 0.001(4) -0.033(4) -0.013(3)
O008 0.036(4) 0.057(4) 0.102(5) -0.026(4) -0.013(4) 0.002(4)
O009 0.042(4) 0.072(5) 0.112(5) -0.045(4) 0.003(4) -0.009(4)
O13 0.049(5) 0.084(5) 0.116(6) -0.044(5) -0.005(4) -0.011(4)
O15 0.046(5) 0.078(5) 0.127(6) -0.041(4) 0.003(4) -0.010(4)
N00C 0.056(5) 0.058(5) 0.058(5) -0.004(4) -0.006(4) -0.012(4)
F00D 0.091(5) 0.092(5) 0.166(6) 0.023(5) -0.033(5) -0.031(4)
F8 0.069(5) 0.086(5) 0.232(7) -0.061(5) 0.006(5) -0.008(4)
F00F 0.081(5) 0.077(4) 0.222(7) 0.018(5) -0.083(5) -0.027(4)
C00G 0.023(4) 0.055(5) 0.082(6) -0.003(5) -0.014(4) -0.003(4)
C21 0.035(5) 0.051(5) 0.082(6) -0.027(5) -0.017(5) 0.001(5)
F00I 0.109(6) 0.083(5) 0.164(6) -0.041(5) -0.028(5) 0.002(4)
F00J 0.137(6) 0.097(5) 0.162(6) 0.030(5) -0.072(5) -0.032(5)
C22 0.025(5) 0.054(5) 0.078(5) -0.013(5) -0.013(4) -0.003(4)
C20 0.031(5) 0.048(5) 0.065(5) -0.009(5) -0.001(4) -0.001(4)
C00M 0.035(5) 0.056(5) 0.090(6) -0.016(6) -0.010(5) -0.009(5)
C00N 0.048(6) 0.063(6) 0.063(6) -0.002(5) -0.006(5) -0.001(5)
C00O 0.033(5) 0.061(5) 0.076(6) -0.021(5) -0.017(5) -0.002(5)
C00P 0.037(5) 0.047(5) 0.091(6) -0.017(5) -0.021(5) 0.001(5)
C00Q 0.038(5) 0.057(5) 0.051(5) -0.013(5) -0.003(5) -0.014(5)
C00R 0.031(5) 0.056(5) 0.085(6) -0.007(5) -0.012(5) -0.007(5)
C00S 0.053(6) 0.058(6) 0.070(6) 0.010(5) 0.009(5) -0.005(5)
C00T 0.042(5) 0.052(5) 0.063(6) -0.007(5) 0.002(5) -0.007(5)
C00U 0.053(6) 0.065(6) 0.067(6) -0.007(5) -0.010(5) -0.004(5)
C00V 0.032(5) 0.063(5) 0.072(6) -0.004(5) -0.016(5) 0.004(5)
C00W 0.044(5) 0.082(6) 0.078(6) -0.009(5) -0.006(5) -0.004(5)
C00X 0.038(5) 0.054(5) 0.082(6) -0.014(5) -0.011(5) -0.002(5)
C00Y 0.041(5) 0.064(6) 0.097(7) -0.030(6) -0.007(5) -0.012(5)
C00Z 0.031(5) 0.063(5) 0.068(6) -0.004(5) -0.004(5) -0.002(5)
C010 0.045(6) 0.068(6) 0.096(6) -0.027(6) -0.008(5) -0.010(5)
N2 0.101(7) 0.093(6) 0.084(6) 0.007(5) -0.026(6) -0.014(6)
C012 0.060(6) 0.065(6) 0.064(6) -0.008(5) -0.013(5) 0.001(5)
C013 0.036(5) 0.072(6) 0.082(6) -0.013(5) -0.007(5) -0.004(5)
C014 0.042(5) 0.066(6) 0.064(6) 0.002(5) 0.001(5) 0.004(5)
C015 0.047(5) 0.063(5) 0.099(7) -0.025(5) -0.017(5) 0.003(5)
N1 0.099(7) 0.102(6) 0.082(6) 0.005(5) -0.020(6) -0.006(6)
C017 0.048(6) 0.064(6) 0.069(6) -0.004(5) -0.001(5) 0.005(5)
C018 0.072(6) 0.060(5) 0.064(6) -0.006(5) -0.017(5) -0.006(5)
C019 0.049(6) 0.069(6) 0.069(6) -0.013(5) 0.002(5) -0.009(6)
C01A 0.065(7) 0.114(7) 0.083(7) -0.010(7) 0.006(6) 0.006(6)
C01B 0.046(5) 0.103(6) 0.087(6) -0.032(6) -0.001(5) 0.000(5)
C01C 0.044(6) 0.066(6) 0.091(7) -0.002(6) -0.007(5) -0.014(5)
C01F 0.107(7) 0.085(6) 0.064(6) -0.002(5) -0.026(6) -0.009(6)
C01M 0.115(8) 0.088(6) 0.069(7) -0.012(6) -0.023(6) -0.001(7)
C01S 0.130(8) 0.099(7) 0.084(7) -0.005(6) -0.025(7) 0.006(7)
C01U 0.132(9) 0.104(7) 0.096(7) -0.003(7) -0.031(7) -0.002(8)
C01R 0.129(8) 0.108(7) 0.089(7) -0.005(7) -0.028(7) -0.007(7)
C01J 0.117(8) 0.094(7) 0.073(6) -0.011(6) -0.030(6) -0.012(7)
C01G 0.050(6) 0.077(6) 0.122(7) -0.035(6) 0.002(5) -0.013(5)
C01H 0.082(7) 0.138(8) 0.101(8) -0.004(7) 0.013(6) -0.005(7)
C01K 0.082(7) 0.092(6) 0.058(6) 0.007(6) -0.017(6) -0.010(6)
C01E 0.075(6) 0.082(5) 0.062(5) 0.008(5) -0.013(5) -0.003(6)
C01N 0.082(7) 0.102(6) 0.057(6) 0.007(6) -0.010(6) 0.003(6)
C01L 0.083(7) 0.107(7) 0.065(6) 0.001(6) -0.016(6) 0.007(6)
C01D 0.087(6) 0.098(6) 0.065(6) -0.004(5) -0.021(5) -0.001(6)
C01I 0.087(7) 0.104(6) 0.065(6) 0.001(6) -0.020(6) -0.016(6)
C01O 0.052(7) 0.078(6) 0.116(8) -0.041(6) 0.007(6) -0.007(6)
C01P 0.055(6) 0.088(6) 0.144(7) -0.056(6) -0.003(6) -0.001(6)
C01Q 0.067(7) 0.139(8) 0.100(8) -0.027(7) -0.004(6) -0.012(7)
C01T 0.085(7) 0.150(9) 0.094(8) -0.025(7) -0.001(6) -0.005(7)
C01V 0.043(7) 0.082(7) 0.130(8) -0.056(7) -0.004(7) -0.007(6)
C01W 0.043(7) 0.077(7) 0.134(8) -0.044(7) -0.001(7) -0.005(7)
C0AA 0.049(7) 0.079(7) 0.121(8) -0.039(7) 0.003(7) -0.008(7)
O14A 0.027(7) 0.057(7) 0.074(7) -0.006(7) -0.015(7) -0.003(7)

loop_
_atom_type_symbol
_atom_type_description
_atom_type_scat_dispersion_real
_atom_type_scat_dispersion_imag
_atom_type_scat_source
C C 0.0033 0.0016 'International Tables Vol C Tables 4.2.6.8 and 6.1.1.4'
H H 0.0000 0.0000 'International Tables Vol C Tables 4.2.6.8 and 6.1.1.4'
F F 0.0171 0.0103 'International Tables Vol C Tables 4.2.6.8 and 6.1.1.4'
Fe Fe 0.3463 0.8444 'International Tables Vol C Tables 4.2.6.8 and 6.1.1.4'
N N 0.0061 0.0033 'International Tables Vol C Tables 4.2.6.8 and 6.1.1.4'
O O 0.0106 0.0060 'International Tables Vol C Tables 4.2.6.8 and 6.1.1.4'
P P 0.1023 0.0942 'International Tables Vol C Tables 4.2.6.8 and 6.1.1.4'

loop_
_geom_angle_atom_site_label_1
_geom_angle_atom_site_label_2
_geom_angle_atom_site_label_3
_geom_angle
_geom_angle_site_symmetry_1
_geom_angle_site_symmetry_3
_geom_angle_publ_flag
C20 Fe01 C00N 160.0(4) . . ?
C20 Fe01 C00S 68.0(4) . . ?
C20 Fe01 C00T 40.9(4) . . ?
C20 Fe01 C00U 122.8(4) . . ?
C20 Fe01 C00Z 40.9(4) . . ?
C20 Fe01 C012 105.5(4) . . ?
C20 Fe01 C014 67.9(4) . . ?
C20 Fe01 C017 157.0(4) . . ?
C20 Fe01 C019 120.7(4) . . ?
C00N Fe01 C00Z 158.5(4) . . ?
C00N Fe01 C014 124.5(4) . . ?
C00N Fe01 C017 40.0(4) . . ?
C00S Fe01 C00N 110.2(4) . . ?
C00S Fe01 C00T 40.6(4) . . ?
C00S Fe01 C00Z 67.4(4) . . ?
C00S Fe01 C012 155.1(5) . . ?
C00S Fe01 C014 40.1(4) . . ?
C00S Fe01 C017 126.6(4) . . ?
C00T Fe01 C00N 124.5(4) . . ?
C00T Fe01 C00Z 68.7(4) . . ?
C00T Fe01 C014 68.2(4) . . ?
C00T Fe01 C017 161.6(4) . . ?
C00U Fe01 C00N 39.8(4) . . ?
C00U Fe01 C00S 121.5(5) . . ?
C00U Fe01 C00T 105.9(5) . . ?
C00U Fe01 C00Z 160.3(4) . . ?
C00U Fe01 C012 40.3(4) . . ?
C00U Fe01 C014 157.6(4) . . ?
C00U Fe01 C017 68.0(4) . . ?
C00U Fe01 C019 68.8(5) . . ?
C00Z Fe01 C014 39.8(4) . . ?
C00Z Fe01 C017 122.9(4) . . ?
C012 Fe01 C00N 67.3(4) . . ?
C012 Fe01 C00T 118.8(4) . . ?
C012 Fe01 C00Z 124.3(5) . . ?
C012 Fe01 C014 161.7(5) . . ?
C012 Fe01 C017 68.6(4) . . ?
C017 Fe01 C014 110.4(4) . . ?
C019 Fe01 C00N 67.4(5) . . ?
C019 Fe01 C00S 162.2(5) . . ?
C019 Fe01 C00T 155.8(4) . . ?
C019 Fe01 C00Z 107.9(5) . . ?
C019 Fe01 C012 41.9(4) . . ?
C019 Fe01 C014 125.4(5) . . ?
C019 Fe01 C017 40.2(4) . . ?
F007 P002 F00D 90.9(4) . . ?
F007 P002 F00J 87.6(4) . . ?
F00D P002 F00J 177.6(5) . . ?
F8 P002 F007 88.2(4) . . ?
F8 P002 F00D 93.7(5) . . ?
F8 P002 F00F 91.7(5) . . ?
F8 P002 F00I 177.1(5) . . ?
F8 P002 F00J 88.1(5) . . ?
F00F P002 F007 179.8(6) . . ?
F00F P002 F00D 88.9(4) . . ?
F00F P002 F00I 91.0(5) . . ?
F00F P002 F00J 92.6(5) . . ?
F00I P002 F007 89.1(4) . . ?
F00I P002 F00D 87.4(4) . . ?
F00I P002 F00J 90.8(5) . . ?
C00G O10 C21 116.8(8) . . ?
C22 O11 C00Y 116.7(9) . . ?
C00V O14 C00R 112.0(8) . . ?
C00W O12 C00X 118.5(10) . . ?
C015 O008 C00P 113.5(8) . . ?
C01G O009 C010 114.7(9) . . ?
C01B O13 C01P 118.7(11) . . ?
C01O O15 C01V 110.6(16) . . ?
C0AA O15 C01W 109(3) . . ?
C00Q N00C C018 115.9(8) . . ?
O10 C00G C22 113.9(10) . . ?
C00O C00G O10 126.2(11) . . ?
C00O C00G C22 119.8(11) . . ?
O10 C21 C00P 107.7(8) . . ?
O11 C22 C00G 115.6(11) . . ?
O11 C22 C00M 125.5(10) . . ?
C00M C22 C00G 118.9(11) . . ?
C00Q C20 Fe01 123.1(7) . . ?
C00T C20 Fe01 70.4(6) . . ?
C00T C20 C00Q 126.3(9) . . ?
C00T C20 C00Z 108.6(9) . . ?
C00Z C20 Fe01 70.7(6) . . ?
C00Z C20 C00Q 125.1(9) . . ?
C01C C00M C22 119.0(11) . . ?
C00U C00N Fe01 69.2(7) . . ?
C00U C00N C017 109.7(11) . . ?
C017 C00N Fe01 70.2(7) . . ?
C00G C00O C013 120.4(11) . . ?
O008 C00P C21 113.8(8) . . ?
N00C C00Q C20 111.9(8) . . ?
O14 C00R C015 109.8(9) . . ?
O14A C00R C015 118(3) . . ?
C00T C00S Fe01 69.8(6) . . ?
C014 C00S Fe01 71.0(7) . . ?
C014 C00S C00T 109.4(10) . . ?
C20 C00T Fe01 68.6(6) . . ?
C00S C00T Fe01 69.6(7) . . ?
C00S C00T C20 106.3(10) . . ?
C00N C00U Fe01 71.0(7) . . ?
C00N C00U C012 108.6(11) . . ?
C012 C00U Fe01 70.4(7) . . ?
O14 C00V C00X 117.7(10) . . ?
C00X C00V O14A 83(2) . . ?
O12 C00W C01A 124.9(13) . . ?
O12 C00W C01B 117.1(13) . . ?
C01A C00W C01B 117.9(14) . . ?
O12 C00X C00V 109.5(9) . . ?
O11 C00Y C010 108.6(10) . . ?
C20 C00Z Fe01 68.4(6) . . ?
C014 C00Z Fe01 70.8(6) . . ?
C014 C00Z C20 107.9(10) . . ?
O009 C010 C00Y 112.7(10) . . ?
N1 N2 C01F 114.2(12) . . ?
C00U C012 Fe01 69.2(6) . . ?
C00U C012 C019 106.6(10) . . ?
C019 C012 Fe01 68.6(6) . . ?
C01C C013 C00O 119.1(12) . . ?
C00S C014 Fe01 68.9(6) . . ?
C00Z C014 Fe01 69.5(6) . . ?
C00Z C014 C00S 107.9(10) . . ?
O008 C015 C00R 110.5(9) . . ?
N2 N1 C01D 110.2(11) . . ?
C00N C017 Fe01 69.8(7) . . ?
C00N C017 C019 107.5(11) . . ?
C019 C017 Fe01 69.0(6) . . ?
C01E C018 N00C 110.3(8) . . ?
C012 C019 Fe01 69.5(6) . . ?
C017 C019 Fe01 70.9(7) . . ?
C017 C019 C012 107.6(10) . . ?
C00W C01A C01H 124.2(15) . . ?
O13 C01B C00W 115.2(12) . . ?
C01Q C01B O13 125.8(15) . . ?
C01Q C01B C00W 119.0(16) . . ?
C013 C01C C00M 122.7(12) . . ?
C01M C01F N2 125.9(9) . . ?
C01M C01F C01J 120.0 . . ?
C01J C01F N2 114.0(9) . . ?
C01S C01M C01F 120.0 . . ?
C01M C01S C01U 120.0 . . ?
C01S C01U C01R 120.0 . . ?
C01U C01R C01J 120.0 . . ?
C01R C01J C01F 120.0 . . ?
O009 C01G C01O 112.3(11) . . ?
O009 C01G C0AA 116(2) . . ?
C01A C01H C01T 115.0(16) . . ?
C01E C01K C01I 120.0 . . ?
C01K C01E C018 117.2(8) . . ?
C01N C01E C018 122.3(8) . . ?
C01N C01E C01K 120.0 . . ?
C01E C01N C01L 120.0 . . ?
C01D C01L C01N 120.0 . . ?
C01L C01D N1 113.3(8) . . ?
C01L C01D C01I 120.0 . . ?
C01I C01D N1 126.7(8) . . ?
C01D C01I C01K 120.0 . . ?
O15 C01O C01G 112.7(16) . . ?
C01V C01P O13 118.6(15) . . ?
C01W C01P O13 115.8(19) . . ?
C01B C01Q C01T 123.6(17) . . ?
C01Q C01T C01H 120.2(16) . . ?
C01P C01V O15 115(2) . . ?
C01P C01W O15 113(3) . . ?
O15 C0AA C01G 107(5) . . ?
C00R O14A C00V 99(4) . . ?

loop_
_geom_bond_atom_site_label_1
_geom_bond_atom_site_label_2
_geom_bond_distance
_geom_bond_site_symmetry_2
_geom_bond_publ_flag
Fe01 C20 2.003(10) . ?
Fe01 C00N 2.032(11) . ?
Fe01 C00S 2.023(11) . ?
Fe01 C00T 2.026(11) . ?
Fe01 C00U 2.008(11) . ?
Fe01 C00Z 2.032(10) . ?
Fe01 C012 2.023(11) . ?
Fe01 C014 2.049(11) . ?
Fe01 C017 2.036(11) . ?
Fe01 C019 2.012(11) . ?
P002 F007 1.580(7) . ?
P002 F00D 1.583(8) . ?
P002 F8 1.554(8) . ?
P002 F00F 1.563(7) . ?
P002 F00I 1.576(8) . ?
P002 F00J 1.588(8) . ?
O10 C00G 1.385(12) . ?
O10 C21 1.452(10) . ?
O11 C22 1.370(12) . ?
O11 C00Y 1.450(11) . ?
O14 C00R 1.439(12) . ?
O14 C00V 1.391(11) . ?
O12 C00W 1.321(13) . ?
O12 C00X 1.447(11) . ?
O008 C00P 1.450(11) . ?
O008 C015 1.395(12) . ?
O009 C010 1.420(12) . ?
O009 C01G 1.389(12) . ?
O13 C01B 1.340(14) . ?
O13 C01P 1.452(14) . ?
O15 C01O 1.372(18) . ?
O15 C01V 1.38(2) . ?
O15 C01W 1.55(3) . ?
O15 C0AA 1.21(6) . ?
N00C C00Q 1.460(11) . ?
N00C C018 1.482(12) . ?
C00G C22 1.404(14) . ?
C00G C00O 1.376(14) . ?
C21 C00P 1.472(13) . ?
C22 C00M 1.390(14) . ?
C20 C00Q 1.499(13) . ?
C20 C00T 1.409(13) . ?
C20 C00Z 1.411(13) . ?
C00M C01C 1.376(14) . ?
C00N C00U 1.375(14) . ?
C00N C017 1.391(14) . ?
C00O C013 1.384(14) . ?
C00R C015 1.495(13) . ?
C00R O14A 1.28(6) . ?
C00S C00T 1.403(14) . ?
C00S C014 1.396(14) . ?
C00U C012 1.389(14) . ?
C00V C00X 1.472(13) . ?
C00V O14A 1.78(6) . ?
C00W C01A 1.355(16) . ?
C00W C01B 1.418(17) . ?
C00Y C010 1.461(14) . ?
C00Z C014 1.388(13) . ?
N2 N1 1.283(14) . ?
N2 C01F 1.398(12) . ?
C012 C019 1.444(14) . ?
C013 C01C 1.343(14) . ?
N1 C01D 1.437(12) . ?
C017 C019 1.391(14) . ?
C018 C01E 1.474(11) . ?
C01A C01H 1.403(16) . ?
C01B C01Q 1.316(16) . ?
C01F C01M 1.3900 . ?
C01F C01J 1.3900 . ?
C01M C01S 1.3900 . ?
C01S C01U 1.3900 . ?
C01U C01R 1.3900 . ?
C01R C01J 1.3900 . ?
C01G C01O 1.433(18) . ?
C01G C0AA 1.67(6) . ?
C01H C01T 1.408(19) . ?
C01K C01E 1.3900 . ?
C01K C01I 1.3900 . ?
C01E C01N 1.3900 . ?
C01N C01L 1.3900 . ?
C01L C01D 1.3900 . ?
C01D C01I 1.3900 . ?
C01P C01V 1.30(3) . ?
C01P C01W 1.16(3) . ?
C01Q C01T 1.370(19) . ?

loop_
_smtbx_masks_void_nr
_smtbx_masks_void_average_x
_smtbx_masks_void_average_y
_smtbx_masks_void_average_z
_smtbx_masks_void_volume
_smtbx_masks_void_count_electrons
_smtbx_masks_void_content
1 -0.776 0.000 0.500 304.3 46.5 ?
